data_7103771
loop_
_publ_author_name
'Leca, Fran\,cois'
'Sauthier, Mathieu'
'Le Guennic, Boris'
'Lescop, Christophe'
'Toupet, Loic'
'Halet, Jean-Fran\,cois'
'R\'eau, R\'egis'

_publ_section_title
;
 Stereospecific isomerisation of P-heterocycles triggered by coordination:
 synthesis of the first P,N-chelates featuring a 2-phospholene moiety
;
_journal_coden_ASTM CHCOFS
_journal_name_full
;
 Chemical Communications (Cambridge, United Kingdom)
;
_journal_page_first 1774
_journal_page_last 1775
_journal_paper_doi 10.1039/b304308h
_journal_year 2003
_chemical_formula_sum 'C25 H22 Cl2 N P Pd'
_chemical_formula_weight 544.70
_space_group_IT_number 15
_symmetry_cell_setting monoclinic
_symmetry_space_group_name_Hall '-I 2ya'
_symmetry_space_group_name_H-M 'I 1 2/a 1'
_atom_sites_solution_hydrogens geom
_atom_sites_solution_primary direct
_atom_sites_solution_secondary difmap
_audit_creation_method SHELXL-97
_cell_angle_alpha 90.00
_cell_angle_beta 104.844(5)
_cell_angle_gamma 90.00
_cell_formula_units_Z 8
_cell_length_a 21.587(5)
_cell_length_b 8.979(5)
_cell_length_c 26.183(5)
_cell_measurement_temperature 293(2)
_cell_volume 4906(3)
_computing_structure_refinement 'SHELXL-97 (Sheldrick, 1997)'
_computing_structure_solution 'SHELXS-97 (Sheldrick, 1990)'
_diffrn_ambient_temperature 293(2)
_diffrn_measured_fraction_theta_full 0.864
_diffrn_measured_fraction_theta_max 0.864
_diffrn_measurement_device_type CCD
_diffrn_measurement_method none
_diffrn_radiation_monochromator graphite
_diffrn_radiation_source 'fine-focus sealed tube'
_diffrn_radiation_type MoK\a
_diffrn_radiation_wavelength 0.71069
_diffrn_reflns_av_R_equivalents 0.0000
_diffrn_reflns_av_sigmaI/netI 0.0864
_diffrn_reflns_limit_h_max 27
_diffrn_reflns_limit_h_min 0
_diffrn_reflns_limit_k_max 11
_diffrn_reflns_limit_k_min 0
_diffrn_reflns_limit_l_max 32
_diffrn_reflns_limit_l_min -33
_diffrn_reflns_number 4831
_diffrn_reflns_theta_full 27.41
_diffrn_reflns_theta_max 27.41
_diffrn_reflns_theta_min 1.95
_diffrn_standards_decay_% 0
_exptl_absorpt_coefficient_mu 1.051
_exptl_absorpt_correction_type none
_exptl_crystal_colour yellow
_exptl_crystal_density_diffrn 1.475
_exptl_crystal_density_method 'not measured'
_exptl_crystal_description needle
_exptl_crystal_F_000 2192
_exptl_crystal_size_max 0.20
_exptl_crystal_size_mid 0.05
_exptl_crystal_size_min 0.05
_refine_diff_density_max 5.063
_refine_diff_density_min -1.242
_refine_diff_density_rms 0.368
_refine_ls_extinction_coef 0.0034(9)
_refine_ls_extinction_expression Fc^*^==kFc[1+0.001xFc^2^\l^3^/sin(2\q)]^-1/4^
_refine_ls_extinction_method SHELXL
_refine_ls_goodness_of_fit_ref 1.697
_refine_ls_hydrogen_treatment mixed
_refine_ls_matrix_type full
_refine_ls_number_parameters 272
_refine_ls_number_reflns 4831
_refine_ls_number_restraints 0
_refine_ls_restrained_S_all 1.697
_refine_ls_R_factor_all 0.1919
_refine_ls_R_factor_gt 0.1582
_refine_ls_shift/su_max 0.052
_refine_ls_shift/su_mean 0.010
_refine_ls_structure_factor_coef Fsqd
_refine_ls_weighting_details 'calc w==1/[\s^2^(Fo^2^)+(0.2000P)^2^+0.0000P] where P==(Fo^2^+2Fc^2^)/3'
_refine_ls_weighting_scheme calc
_refine_ls_wR_factor_gt 0.4315
_refine_ls_wR_factor_ref 0.4475
_reflns_number_gt 3352
_reflns_number_total 4831
_reflns_threshold_expression >2sigma(I)
_cod_data_source_file b304308h.txt
_cod_data_source_block compound_2b
_cod_depositor_comments
;

2018-03-14
Z value and formula fixed to values more according to usual
chemical conventions.                 miguel
;
_cod_original_sg_symbol_H-M 'I 2/a'
_cod_original_formula_sum 'C50 H44 Cl4 N2 P2 Pd2'
_cod_original_formula_units_Z 4
_cod_original_formula_weight 1089.41
_cod_database_code 7103771

loop_
_symmetry_equiv_pos_as_xyz
'x, y, z'
'-x+1/2, y, -z'
'x+1/2, y+1/2, z+1/2'
'-x+1, y+1/2, -z+1/2'
'-x, -y, -z'
'x-1/2, -y, z'
'-x+1/2, -y+1/2, -z+1/2'
'x, -y+1/2, z+1/2'

loop_
_atom_site_label
_atom_site_type_symbol
_atom_site_fract_x
_atom_site_fract_y
_atom_site_fract_z
_atom_site_U_iso_or_equiv
_atom_site_adp_type
_atom_site_occupancy
_atom_site_symmetry_multiplicity
_atom_site_calc_flag
_atom_site_refinement_flags
_atom_site_disorder_assembly
_atom_site_disorder_group
Pd1 Pd 0.90134(5) -0.01054(10) 0.11318(4) 0.0374(5) Uani 1 1 d . . .
Cl1 Cl 0.9621(2) -0.1712(4) 0.07179(19) 0.0602(12) Uani 1 1 d . . .
Cl2 Cl 0.85110(19) -0.2116(4) 0.14180(16) 0.0495(10) Uani 1 1 d . . .
P1 P 0.84159(18) 0.1384(4) 0.14604(15) 0.0389(9) Uani 1 1 d . . .
N8 N 0.9432(6) 0.1853(12) 0.0937(4) 0.037(3) Uani 1 1 d . . .
C1 C 0.8752(8) 0.3235(14) 0.1405(5) 0.044(3) Uani 1 1 d . . .
H1 H 0.8398 0.3913 0.1251 0.052 Uiso 1 1 calc R . .
C2 C 0.9056(7) 0.3739(14) 0.1973(5) 0.038(3) Uani 1 1 d . . .
C3 C 0.9416(10) 0.4924(14) 0.2126(8) 0.053(5) Uani 1 1 d . . .
H3 H 0.9548 0.5485 0.1874 0.063 Uiso 1 1 calc R . .
C4 C 0.9619(10) 0.539(2) 0.2691(8) 0.071(5) Uani 1 1 d . . .
H4A H 0.9601 0.6469 0.2710 0.085 Uiso 1 1 calc R . .
H4B H 1.0061 0.5092 0.2838 0.085 Uiso 1 1 calc R . .
C5 C 0.9218(9) 0.4747(15) 0.3018(7) 0.051(4) Uani 1 1 d . . .
H5A H 0.8800 0.5218 0.2926 0.061 Uiso 1 1 calc R . .
H5B H 0.9415 0.4948 0.3388 0.061 Uiso 1 1 calc R . .
C6 C 0.9140(8) 0.3094(16) 0.2935(6) 0.056(4) Uani 1 1 d . . .
H6A H 0.9550 0.2612 0.3078 0.067 Uiso 1 1 calc R . .
H6B H 0.8843 0.2724 0.3128 0.067 Uiso 1 1 calc R . .
C7 C 0.8900(7) 0.2690(15) 0.2370(6) 0.045(3) Uani 1 1 d . . .
C8 C 0.8543(7) 0.1504(15) 0.2164(6) 0.045(3) Uani 1 1 d . . .
C9 C 0.8333(8) 0.0356(16) 0.2509(6) 0.043(3) Uani 1 1 d . . .
C10 C 0.8774(9) -0.0484(19) 0.2846(7) 0.054(4) Uani 1 1 d . . .
H10 H 0.9204 -0.0382 0.2853 0.065 Uiso 1 1 calc R . .
C11 C 0.8593(10) -0.151(2) 0.3188(7) 0.072(5) Uani 1 1 d . . .
H11 H 0.8898 -0.2109 0.3411 0.086 Uiso 1 1 calc R . .
C12 C 0.7945(10) -0.1612(19) 0.3185(7) 0.068(5) Uani 1 1 d . . .
H12 H 0.7822 -0.2238 0.3424 0.081 Uiso 1 1 calc R . .
C13 C 0.7481(10) -0.0785(19) 0.2827(7) 0.063(5) Uani 1 1 d . . .
H13 H 0.7049 -0.0876 0.2818 0.075 Uiso 1 1 calc R . .
C14 C 0.7684(10) 0.0192(17) 0.2481(8) 0.056(4) Uani 1 1 d . . .
H14 H 0.7383 0.0730 0.2232 0.067 Uiso 1 1 calc R . .
C15 C 0.9208(7) 0.3227(14) 0.1050(5) 0.038(3) Uani 1 1 d . . .
C16 C 0.9460(10) 0.4435(19) 0.0894(7) 0.063(5) Uani 1 1 d . . .
H16 H 0.9304 0.5362 0.0960 0.076 Uiso 1 1 calc R . .
C17 C 0.9947(10) 0.4372(19) 0.0638(7) 0.062(5) Uani 1 1 d . . .
H17 H 1.0128 0.5239 0.0546 0.074 Uiso 1 1 calc R . .
C18 C 1.0138(8) 0.3110(18) 0.0532(6) 0.058(4) Uani 1 1 d . . .
H18 H 1.0459 0.3047 0.0355 0.069 Uiso 1 1 calc R . .
C19 C 0.9872(8) 0.1793(16) 0.0679(6) 0.045(3) Uani 1 1 d . . .
H19 H 1.0013 0.0873 0.0590 0.054 Uiso 1 1 calc R . .
C20 C 0.7582(7) 0.1385(16) 0.1122(6) 0.049(4) Uani 1 1 d . . .
C21 C 0.7171(8) 0.250(2) 0.1236(7) 0.071(6) Uani 1 1 d . . .
H21 H 0.7337 0.3212 0.1492 0.085 Uiso 1 1 calc R . .
C22 C 0.6530(10) 0.254(3) 0.0974(8) 0.095(9) Uani 1 1 d . . .
H22 H 0.6260 0.3242 0.1065 0.114 Uiso 1 1 calc R . .
C23 C 0.6292(10) 0.151(3) 0.0565(8) 0.085(7) Uani 1 1 d . . .
H23 H 0.5865 0.1538 0.0371 0.102 Uiso 1 1 calc R . .
C24 C 0.6695(14) 0.048(4) 0.0462(12) 0.125(11) Uani 1 1 d . . .
H24 H 0.6527 -0.0192 0.0192 0.151 Uiso 1 1 calc R . .
C25 C 0.7343(11) 0.033(3) 0.0720(10) 0.081(6) Uani 1 1 d . . .
H25 H 0.7599 -0.0407 0.0634 0.097 Uiso 1 1 calc R . .

loop_
_atom_site_aniso_label
_atom_site_aniso_U_11
_atom_site_aniso_U_22
_atom_site_aniso_U_33
_atom_site_aniso_U_23
_atom_site_aniso_U_13
_atom_site_aniso_U_12
Pd1 0.0413(8) 0.0308(7) 0.0409(8) -0.0015(4) 0.0120(6) -0.0004(4)
Cl1 0.077(3) 0.0355(18) 0.080(3) -0.0074(18) 0.041(2) 0.0009(18)
Cl2 0.058(2) 0.0285(17) 0.072(3) 0.0051(14) 0.034(2) -0.0057(14)
P1 0.040(2) 0.0367(18) 0.040(2) -0.0016(14) 0.0097(17) -0.0020(14)
N8 0.039(6) 0.042(6) 0.026(6) -0.002(4) 0.000(5) -0.004(5)
C1 0.065(10) 0.021(6) 0.043(8) -0.004(5) 0.012(7) -0.001(6)
C2 0.041(8) 0.033(6) 0.038(7) 0.006(5) 0.008(6) 0.003(5)
C3 0.067(12) 0.039(8) 0.053(10) -0.008(6) 0.018(9) -0.013(7)
C4 0.059(12) 0.089(12) 0.071(13) -0.015(11) 0.026(10) -0.036(10)
C5 0.059(11) 0.047(8) 0.047(9) -0.011(7) 0.011(8) -0.007(7)
C6 0.066(11) 0.045(8) 0.054(9) -0.010(7) 0.009(8) -0.012(7)
C7 0.044(8) 0.046(8) 0.046(8) -0.001(6) 0.012(7) 0.000(6)
C8 0.046(9) 0.050(8) 0.038(8) 0.005(6) 0.007(7) 0.009(6)
C9 0.048(9) 0.041(7) 0.044(8) -0.003(6) 0.016(7) -0.006(6)
C10 0.050(10) 0.060(9) 0.052(10) 0.011(8) 0.012(8) 0.003(8)
C11 0.074(13) 0.079(12) 0.056(11) 0.019(9) 0.004(10) -0.007(10)
C12 0.096(15) 0.058(10) 0.052(10) 0.003(8) 0.022(11) -0.034(10)
C13 0.075(13) 0.060(10) 0.059(11) 0.002(8) 0.028(10) -0.020(9)
C14 0.063(12) 0.058(9) 0.050(10) -0.004(7) 0.021(10) -0.004(8)
C15 0.043(8) 0.031(6) 0.040(7) -0.001(5) 0.010(6) -0.007(6)
C16 0.093(14) 0.051(9) 0.055(10) 0.005(8) 0.036(10) -0.007(9)
C17 0.094(14) 0.051(9) 0.049(9) -0.004(7) 0.034(10) -0.022(9)
C18 0.068(11) 0.053(9) 0.057(10) 0.003(7) 0.027(9) -0.013(8)
C19 0.055(9) 0.033(7) 0.051(9) 0.009(6) 0.021(8) 0.006(6)
C20 0.047(9) 0.060(9) 0.041(8) 0.010(7) 0.013(7) -0.006(7)
C21 0.048(10) 0.104(14) 0.057(11) -0.025(10) 0.006(9) 0.031(9)
C22 0.075(14) 0.16(2) 0.066(13) 0.060(15) 0.043(12) 0.061(15)
C23 0.050(12) 0.14(2) 0.054(13) 0.013(13) -0.001(11) -0.022(13)
C24 0.071(19) 0.19(3) 0.09(2) 0.01(2) -0.020(17) -0.04(2)
C25 0.048(11) 0.123(17) 0.069(14) -0.003(12) 0.010(11) -0.023(11)

loop_
_atom_type_symbol
_atom_type_description
_atom_type_scat_dispersion_real
_atom_type_scat_dispersion_imag
_atom_type_scat_source
C C 0.0033 0.0016 'International Tables Vol C Tables 4.2.6.8 and 6.1.1.4'
H H 0.0000 0.0000 'International Tables Vol C Tables 4.2.6.8 and 6.1.1.4'
N N 0.0061 0.0033 'International Tables Vol C Tables 4.2.6.8 and 6.1.1.4'
P P 0.1023 0.0942 'International Tables Vol C Tables 4.2.6.8 and 6.1.1.4'
Cl Cl 0.1484 0.1585 'International Tables Vol C Tables 4.2.6.8 and 6.1.1.4'
Pd Pd -0.9988 1.0072 'International Tables Vol C Tables 4.2.6.8 and 6.1.1.4'

loop_
_geom_angle_atom_site_label_1
_geom_angle_atom_site_label_2
_geom_angle_atom_site_label_3
_geom_angle
_geom_angle_site_symmetry_1
_geom_angle_site_symmetry_3
_geom_angle_publ_flag
N8 Pd1 P1 85.2(3) . . ?
N8 Pd1 Cl2 173.5(3) . . ?
P1 Pd1 Cl2 88.69(14) . . ?
N8 Pd1 Cl1 94.3(3) . . ?
P1 Pd1 Cl1 176.33(15) . . ?
Cl2 Pd1 Cl1 91.90(14) . . ?
C20 P1 C8 112.2(7) . . ?
C20 P1 C1 109.1(7) . . ?
C8 P1 C1 93.8(7) . . ?
C20 P1 Pd1 115.2(5) . . ?
C8 P1 Pd1 119.4(5) . . ?
C1 P1 Pd1 103.8(5) . . ?
C19 N8 C15 119.4(12) . . ?
C19 N8 Pd1 120.6(9) . . ?
C15 N8 Pd1 119.9(10) . . ?
C15 C1 C2 114.4(12) . . ?
C15 C1 P1 112.1(9) . . ?
C2 C1 P1 105.7(9) . . ?
C3 C2 C7 121.1(14) . . ?
C3 C2 C1 127.2(14) . . ?
C7 C2 C1 111.7(11) . . ?
C2 C3 C4 121.9(17) . . ?
C3 C4 C5 113.3(15) . . ?
C4 C5 C6 111.3(16) . . ?
C7 C6 C5 112.5(14) . . ?
C8 C7 C6 127.7(14) . . ?
C8 C7 C2 115.3(13) . . ?
C6 C7 C2 117.0(12) . . ?
C7 C8 C9 121.9(13) . . ?
C7 C8 P1 112.3(12) . . ?
C9 C8 P1 125.5(11) . . ?
C10 C9 C14 120.4(16) . . ?
C10 C9 C8 120.1(15) . . ?
C14 C9 C8 119.5(14) . . ?
C9 C10 C11 121.3(18) . . ?
C12 C11 C10 118.5(17) . . ?
C11 C12 C13 120.9(16) . . ?
C12 C13 C14 118.3(18) . . ?
C9 C14 C13 120.5(18) . . ?
C16 C15 N8 118.0(15) . . ?
C16 C15 C1 124.6(13) . . ?
N8 C15 C1 116.9(11) . . ?
C15 C16 C17 122.6(17) . . ?
C18 C17 C16 118.3(16) . . ?
C17 C18 C19 121.1(17) . . ?
N8 C19 C18 120.6(14) . . ?
C25 C20 C21 120.0(17) . . ?
C25 C20 P1 119.9(15) . . ?
C21 C20 P1 120.0(12) . . ?
C22 C21 C20 121.2(18) . . ?
C21 C22 C23 119(2) . . ?
C24 C23 C22 118(2) . . ?
C23 C24 C25 126(3) . . ?
C24 C25 C20 115(2) . . ?

loop_
_geom_bond_atom_site_label_1
_geom_bond_atom_site_label_2
_geom_bond_distance
_geom_bond_site_symmetry_2
_geom_bond_publ_flag
Pd1 N8 2.099(11) . ?
Pd1 P1 2.182(4) . ?
Pd1 Cl2 2.327(4) . ?
Pd1 Cl1 2.388(4) . ?
P1 C20 1.791(16) . ?
P1 C8 1.795(15) . ?
P1 C1 1.835(14) . ?
N8 C19 1.301(19) . ?
N8 C15 1.384(18) . ?
C1 C15 1.52(2) . ?
C1 C2 1.533(19) . ?
C2 C3 1.317(19) . ?
C2 C7 1.502(19) . ?
C3 C4 1.49(3) . ?
C4 C5 1.48(2) . ?
C5 C6 1.503(19) . ?
C6 C7 1.48(2) . ?
C7 C8 1.344(19) . ?
C8 C9 1.51(2) . ?
C9 C10 1.35(2) . ?
C9 C14 1.39(2) . ?
C10 C11 1.41(2) . ?
C11 C12 1.40(3) . ?
C12 C13 1.40(3) . ?
C13 C14 1.41(2) . ?
C15 C16 1.32(2) . ?
C16 C17 1.39(3) . ?
C17 C18 1.26(2) . ?
C18 C19 1.41(2) . ?
C20 C25 1.41(3) . ?
C20 C21 1.42(2) . ?
C21 C22 1.38(3) . ?
C22 C23 1.41(3) . ?
C23 C24 1.34(4) . ?
C24 C25 1.40(3) . ?

loop_
_geom_torsion_atom_site_label_1
_geom_torsion_atom_site_label_2
_geom_torsion_atom_site_label_3
_geom_torsion_atom_site_label_4
_geom_torsion
_geom_torsion_site_symmetry_1
_geom_torsion_site_symmetry_2
_geom_torsion_site_symmetry_3
_geom_torsion_site_symmetry_4
_geom_torsion_publ_flag
N8 Pd1 P1 C20 113.2(6) . . . . ?
Cl2 Pd1 P1 C20 -69.1(5) . . . . ?
Cl1 Pd1 P1 C20 30(2) . . . . ?
N8 Pd1 P1 C8 -108.6(6) . . . . ?
Cl2 Pd1 P1 C8 69.1(6) . . . . ?
Cl1 Pd1 P1 C8 168(2) . . . . ?
N8 Pd1 P1 C1 -6.1(5) . . . . ?
Cl2 Pd1 P1 C1 171.6(5) . . . . ?
Cl1 Pd1 P1 C1 -89(2) . . . . ?
P1 Pd1 N8 C19 -177.1(11) . . . . ?
Cl2 Pd1 N8 C19 162(2) . . . . ?
Cl1 Pd1 N8 C19 -0.8(10) . . . . ?
P1 Pd1 N8 C15 -1.9(9) . . . . ?
Cl2 Pd1 N8 C15 -23(3) . . . . ?
Cl1 Pd1 N8 C15 174.5(9) . . . . ?
C20 P1 C1 C15 -110.1(11) . . . . ?
C8 P1 C1 C15 134.8(11) . . . . ?
Pd1 P1 C1 C15 13.2(11) . . . . ?
C20 P1 C1 C2 124.7(10) . . . . ?
C8 P1 C1 C2 9.6(11) . . . . ?
Pd1 P1 C1 C2 -112.0(9) . . . . ?
C15 C1 C2 C3 48(2) . . . . ?
P1 C1 C2 C3 171.8(15) . . . . ?
C15 C1 C2 C7 -131.7(12) . . . . ?
P1 C1 C2 C7 -8.0(14) . . . . ?
C7 C2 C3 C4 -8(3) . . . . ?
C1 C2 C3 C4 172.5(17) . . . . ?
C2 C3 C4 C5 -19(3) . . . . ?
C3 C4 C5 C6 49(2) . . . . ?
C4 C5 C6 C7 -53(2) . . . . ?
C5 C6 C7 C8 -150.8(17) . . . . ?
C5 C6 C7 C2 28(2) . . . . ?
C3 C2 C7 C8 -178.3(16) . . . . ?
C1 C2 C7 C8 1.5(18) . . . . ?
C3 C2 C7 C6 3(2) . . . . ?
C1 C2 C7 C6 -177.1(13) . . . . ?
C6 C7 C8 C9 0(3) . . . . ?
C2 C7 C8 C9 -178.8(13) . . . . ?
C6 C7 C8 P1 -175.4(14) . . . . ?
C2 C7 C8 P1 6.2(17) . . . . ?
C20 P1 C8 C7 -122.0(12) . . . . ?
C1 P1 C8 C7 -9.5(12) . . . . ?
Pd1 P1 C8 C7 98.6(11) . . . . ?
C20 P1 C8 C9 63.2(14) . . . . ?
C1 P1 C8 C9 175.7(13) . . . . ?
Pd1 P1 C8 C9 -76.2(14) . . . . ?
C7 C8 C9 C10 -64(2) . . . . ?
P1 C8 C9 C10 110.2(16) . . . . ?
C7 C8 C9 C14 114.9(18) . . . . ?
P1 C8 C9 C14 -70.8(18) . . . . ?
C14 C9 C10 C11 -2(3) . . . . ?
C8 C9 C10 C11 177.1(16) . . . . ?
C9 C10 C11 C12 -2(3) . . . . ?
C10 C11 C12 C13 4(3) . . . . ?
C11 C12 C13 C14 -2(3) . . . . ?
C10 C9 C14 C13 4(3) . . . . ?
C8 C9 C14 C13 -175.0(14) . . . . ?
C12 C13 C14 C9 -2(3) . . . . ?
C19 N8 C15 C16 -1(2) . . . . ?
Pd1 N8 C15 C16 -176.2(12) . . . . ?
C19 N8 C15 C1 -173.2(12) . . . . ?
Pd1 N8 C15 C1 11.5(15) . . . . ?
C2 C1 C15 C16 -67.7(19) . . . . ?
P1 C1 C15 C16 172.0(13) . . . . ?
C2 C1 C15 N8 104.0(12) . . . . ?
P1 C1 C15 N8 -16.3(16) . . . . ?
N8 C15 C16 C17 -2(2) . . . . ?
C1 C15 C16 C17 169.9(15) . . . . ?
C15 C16 C17 C18 3(3) . . . . ?
C16 C17 C18 C19 -1(3) . . . . ?
C15 N8 C19 C18 2(2) . . . . ?
Pd1 N8 C19 C18 177.8(11) . . . . ?
C17 C18 C19 N8 -1(2) . . . . ?
C8 P1 C20 C25 -133.1(15) . . . . ?
C1 P1 C20 C25 124.3(15) . . . . ?
Pd1 P1 C20 C25 8.1(16) . . . . ?
C8 P1 C20 C21 50.7(15) . . . . ?
C1 P1 C20 C21 -51.9(16) . . . . ?
Pd1 P1 C20 C21 -168.2(12) . . . . ?
C25 C20 C21 C22 3(3) . . . . ?
P1 C20 C21 C22 178.8(15) . . . . ?
C20 C21 C22 C23 -4(3) . . . . ?
C21 C22 C23 C24 3(3) . . . . ?
C22 C23 C24 C25 -1(4) . . . . ?
C23 C24 C25 C20 -1(4) . . . . ?
C21 C20 C25 C24 0(3) . . . . ?
P1 C20 C25 C24 -176.6(19) . . . . ?
